data_1515020
loop_
_publ_author_name
'Raatikainen, Kari'
'Rissanen, Kari'

_publ_section_title
;
 Breathing molecular crystals: halogen- and hydrogen-bonded porous
 molecular crystals with solvent induced adaptation of the nanosized
 channels
;
_journal_issue 4
_journal_name_full 'Chemical Science'
_journal_page_first 1235
_journal_paper_doi 10.1039/c2sc00997h
_journal_volume 3
_journal_year 2012
_chemical_compound_source 'synthesis as described'
_chemical_formula_moiety 'C6 H12 N4, C7 H8, 4(C4 H4 I N O2)'
_chemical_formula_sum 'C29 H36 I4 N8 O8'
_chemical_formula_weight 1132.26
_chemical_name_systematic
;
?
;
_space_group_IT_number 15
_symmetry_cell_setting monoclinic
_symmetry_Int_Tables_number 15
_symmetry_space_group_name_Hall '-C 2yc'
_symmetry_space_group_name_H-M 'C 1 2/c 1'
_atom_sites_solution_hydrogens geom
_atom_sites_solution_primary direct
_atom_sites_solution_secondary difmap
_audit_creation_date 2010-10-28T10:22:00-00:00
_audit_creation_method 'WinGX routine CIF_UPDATE'
_cell_angle_alpha 90
_cell_angle_beta 108.6220(10)
_cell_angle_gamma 90
_cell_formula_units_Z 4
_cell_length_a 26.0769(5)
_cell_length_b 7.06250(10)
_cell_length_c 20.9842(4)
_cell_measurement_reflns_used 4485
_cell_measurement_temperature 123(2)
_cell_measurement_theta_max 28.7
_cell_measurement_theta_min 0.407
_cell_measurement_wavelength 0.71073
_cell_volume 3662.29(11)
_computing_cell_refinement 'HKL Scalepack (Otwinowski & Minor 1997)'
_computing_data_collection 'Collect (Bruker AXS BV, 1997-2004)'
_computing_data_reduction 'HKL Denzo and Scalepack (Otwinowski & Minor 1997)'
_computing_molecular_graphics 'Ortep-3 for Windows (Farrugia, 1997)'
_computing_publication_material 'WinGX publication routines (Farrugia, 1999)'
_computing_structure_refinement 'SHELXL-97 (Sheldrick, 2008)'
_diffrn_ambient_temperature 123(2)
_diffrn_detector 'CCD plate'
_diffrn_detector_area_resol_mean 9
_diffrn_measured_fraction_theta_full 0.987
_diffrn_measured_fraction_theta_max 0.987
_diffrn_measurement_device '95mm CCD camera on \k-goniostat'
_diffrn_measurement_device_type KappaCCD
_diffrn_measurement_method 'CCD rotation images, thick slices'
_diffrn_orient_matrix_type 'by Bruker AXS Collect from scalepack cell'
_diffrn_orient_matrix_UB_11 0.128985E-1
_diffrn_orient_matrix_UB_12 0.326441E-1
_diffrn_orient_matrix_UB_13 -0.386943E-1
_diffrn_orient_matrix_UB_21 0.36312E-1
_diffrn_orient_matrix_UB_22 0.338437E-1
_diffrn_orient_matrix_UB_23 0.320912E-1
_diffrn_orient_matrix_UB_31 0.123542E-1
_diffrn_orient_matrix_UB_32 -0.133557
_diffrn_orient_matrix_UB_33 -0.13257E-2
_diffrn_radiation_monochromator graphite
_diffrn_radiation_probe x-ray
_diffrn_radiation_type MoK\a
_diffrn_radiation_wavelength 0.71073
_diffrn_reflns_av_R_equivalents 0.0294
_diffrn_reflns_av_unetI/netI 0.0347
_diffrn_reflns_limit_h_max 26
_diffrn_reflns_limit_h_min -34
_diffrn_reflns_limit_k_max 8
_diffrn_reflns_limit_k_min -9
_diffrn_reflns_limit_l_max 27
_diffrn_reflns_limit_l_min -28
_diffrn_reflns_number 15851
_diffrn_reflns_theta_full 28.52
_diffrn_reflns_theta_max 28.52
_diffrn_reflns_theta_min 3
_diffrn_source 'Enraf Nonius FR590'
_exptl_absorpt_coefficient_mu 3.462
_exptl_absorpt_correction_T_max 0.7457
_exptl_absorpt_correction_T_min 0.6055
_exptl_absorpt_correction_type multi-scan
_exptl_absorpt_process_details
;
[c.f. r.h. blessing, acta cryst. (1995), a51, 33-38]
;
_exptl_crystal_colour colourless
_exptl_crystal_density_diffrn 2.054
_exptl_crystal_density_method 'not measured'
_exptl_crystal_description needle
_exptl_crystal_F_000 2168
_exptl_crystal_size_max 0.08
_exptl_crystal_size_mid 0.05
_exptl_crystal_size_min 0.05
_refine_diff_density_max 0.879
_refine_diff_density_min -0.602
_refine_diff_density_rms 0.117
_refine_ls_extinction_method none
_refine_ls_goodness_of_fit_ref 1.052
_refine_ls_hydrogen_treatment constr
_refine_ls_matrix_type full
_refine_ls_number_parameters 209
_refine_ls_number_reflns 4606
_refine_ls_number_restraints 1
_refine_ls_restrained_S_all 1.052
_refine_ls_R_factor_all 0.0316
_refine_ls_R_factor_gt 0.0259
_refine_ls_shift/su_max 0.003
_refine_ls_shift/su_mean 0
_refine_ls_structure_factor_coef Fsqd
_refine_ls_weighting_details 'calc w=1/[\s^2^(Fo^2^)+(0.0000P)^2^+16.2220P] where P=(Fo^2^+2Fc^2^)/3'
_refine_ls_weighting_scheme calc
_refine_ls_wR_factor_gt 0.053
_refine_ls_wR_factor_ref 0.055
_reflns_number_gt 4076
_reflns_number_total 4606
_reflns_threshold_expression >2\s(I)
_cod_data_source_file c2sc00997h.txt
_cod_data_source_block Tolu_NIS-HMTA
_cod_original_sg_symbol_H-M 'C 2/c'
_cod_database_code 1515020

loop_
_symmetry_equiv_pos_as_xyz
'x, y, z'
'-x, y, -z+1/2'
'x+1/2, y+1/2, z'
'-x+1/2, y+1/2, -z+1/2'
'-x, -y, -z'
'x, -y, z-1/2'
'-x+1/2, -y+1/2, -z'
'x+1/2, -y+1/2, z-1/2'

loop_
_atom_site_label
_atom_site_type_symbol
_atom_site_fract_x
_atom_site_fract_y
_atom_site_fract_z
_atom_site_U_iso_or_equiv
_atom_site_adp_type
_atom_site_occupancy
_atom_site_symmetry_multiplicity
_atom_site_calc_flag
_atom_site_refinement_flags
_atom_site_disorder_assembly
_atom_site_disorder_group
I1 I 0.538020(7) 0.17865(3) 0.916081(9) 0.01756(5) Uani 1 1 d . . .
N2 N 0.56618(10) -0.0011(3) 0.99934(12) 0.0184(5) Uani 1 1 d . . .
C3 C 0.56983(13) -0.1938(4) 0.99174(16) 0.0233(6) Uani 1 1 d . . .
O4 O 0.55157(12) -0.2769(4) 0.93880(12) 0.0393(7) Uani 1 1 d . . .
C5 C 0.60020(14) -0.2790(4) 1.05944(16) 0.0258(7) Uani 1 1 d . . .
H5A H 0.6339 -0.3414 1.0582 0.031 Uiso 1 1 calc R . .
H5B H 0.5775 -0.3732 1.073 0.031 Uiso 1 1 calc R . .
C6 C 0.61298(13) -0.1112(4) 1.10771(16) 0.0240(7) Uani 1 1 d . . .
H6A H 0.5966 -0.1293 1.1438 0.029 Uiso 1 1 calc R . .
H6B H 0.6526 -0.0962 1.1285 0.029 Uiso 1 1 calc R . .
C7 C 0.58893(12) 0.0597(4) 1.06548(15) 0.0206(6) Uani 1 1 d . . .
O8 O 0.58895(10) 0.2215(3) 1.08361(12) 0.0330(6) Uani 1 1 d . . .
I9 I 0.369541(7) 0.84523(2) 0.718523(9) 0.01611(5) Uani 1 1 d . . .
N10 N 0.30203(9) 1.0256(3) 0.69201(12) 0.0175(5) Uani 1 1 d . . .
C11 C 0.30430(12) 1.2169(4) 0.70632(15) 0.0186(6) Uani 1 1 d . . .
O12 O 0.34560(9) 1.3017(3) 0.73494(12) 0.0258(5) Uani 1 1 d . . .
C13 C 0.24755(13) 1.2960(5) 0.68097(17) 0.0257(7) Uani 1 1 d . . .
H13A H 0.2455 1.4025 0.6496 0.031 Uiso 1 1 calc R . .
H13B H 0.236 1.3416 0.7188 0.031 Uiso 1 1 calc R . .
C14 C 0.21216(13) 1.1315(5) 0.64499(18) 0.0282(7) Uani 1 1 d . . .
H14A H 0.1828 1.1072 0.6643 0.034 Uiso 1 1 calc R . .
H14B H 0.1959 1.1587 0.5964 0.034 Uiso 1 1 calc R . .
C15 C 0.25001(12) 0.9640(4) 0.65610(15) 0.0209(6) Uani 1 1 d . . .
O16 O 0.23856(9) 0.8022(3) 0.63833(12) 0.0304(5) Uani 1 1 d . . .
N17 N 0.54794(9) 0.6315(3) 0.75558(12) 0.0145(5) Uani 1 1 d . . .
C18 C 0.5 0.7494(5) 0.75 0.0176(8) Uani 1 2 d S . .
H18A H 0.5075 0.8318 0.7901 0.021 Uiso 0.5 1 calc PR . .
H18B H 0.4925 0.8318 0.7099 0.021 Uiso 0.5 1 calc PR . .
C19 C 0.53617(11) 0.5117(4) 0.69437(14) 0.0155(5) Uani 1 1 d . . .
H19A H 0.5681 0.4325 0.6968 0.019 Uiso 1 1 calc R . .
H19B H 0.5284 0.5932 0.654 0.019 Uiso 1 1 calc R . .
C20 C 0.55883(11) 0.5080(4) 0.81528(13) 0.0148(5) Uani 1 1 d . . .
H20A H 0.5677 0.587 0.8563 0.018 Uiso 1 1 calc R . .
H20B H 0.5904 0.4263 0.8186 0.018 Uiso 1 1 calc R . .
N21 N 0.48873(9) 0.3884(3) 0.68912(11) 0.0140(5) Uani 1 1 d . . .
C22 C 0.5 0.2690(5) 0.75 0.0164(8) Uani 1 2 d S . .
H22A H 0.4684 0.1867 0.7462 0.02 Uiso 0.5 1 calc PR . .
H22B H 0.5316 0.1867 0.7538 0.02 Uiso 0.5 1 calc PR . .
C23 C 0.1975(4) 1.5524(15) 0.4825(5) 0.066(3) Uiso 0.5 1 d PD A -1
H23A H 0.2017 1.5998 0.5278 0.1 Uiso 0.5 1 calc PR A -1
H23B H 0.1589 1.5391 0.4574 0.1 Uiso 0.5 1 calc PR A -1
H23C H 0.214 1.6418 0.4591 0.1 Uiso 0.5 1 calc PR A -1
C24 C 0.2240(2) 1.3684(5) 0.4872(3) 0.0383(17) Uiso 0.5 1 d PG A -1
C25 C 0.2773(2) 1.3474(6) 0.5280(3) 0.051(2) Uiso 0.5 1 d PGD A -1
H25 H 0.2967 1.4531 0.5519 0.061 Uiso 0.5 1 calc PR A -1
C26 C 0.30244(17) 1.1717(8) 0.5338(3) 0.052(2) Uiso 0.5 1 d PG A -1
H26 H 0.3389 1.1573 0.5616 0.063 Uiso 0.5 1 calc PR A -1
C27 C 0.2741(2) 1.0170(6) 0.4987(3) 0.053(2) Uiso 0.5 1 d PG A -1
H27 H 0.2913 0.8969 0.5027 0.063 Uiso 0.5 1 calc PR A -1
C28 C 0.2208(2) 1.0380(6) 0.4579(3) 0.053(2) Uiso 0.5 1 d PG A -1
H28 H 0.2014 0.9323 0.434 0.063 Uiso 0.5 1 calc PR A -1
C29 C 0.19566(16) 1.2137(7) 0.4521(2) 0.0348(16) Uiso 0.5 1 d PGD A -1
H29 H 0.1592 1.2281 0.4243 0.042 Uiso 0.5 1 calc PR A -1

loop_
_atom_site_aniso_label
_atom_site_aniso_U_11
_atom_site_aniso_U_22
_atom_site_aniso_U_33
_atom_site_aniso_U_23
_atom_site_aniso_U_13
_atom_site_aniso_U_12
I1 0.01604(10) 0.02024(9) 0.01543(10) 0.00349(7) 0.00365(7) 0.00162(7)
N2 0.0229(13) 0.0179(11) 0.0121(11) 0.0034(9) 0.0025(10) 0.0015(10)
C3 0.0288(17) 0.0220(15) 0.0202(15) 0.0011(12) 0.0096(14) 0.0051(13)
O4 0.0648(19) 0.0284(13) 0.0202(13) -0.0058(10) 0.0070(13) 0.0075(12)
C5 0.0297(17) 0.0240(15) 0.0217(16) 0.0043(13) 0.0055(14) 0.0094(13)
C6 0.0229(16) 0.0264(15) 0.0183(15) 0.0058(12) 0.0003(13) 0.0003(13)
C7 0.0157(14) 0.0259(15) 0.0172(14) -0.0007(12) 0.0011(12) -0.0046(12)
O8 0.0460(15) 0.0206(11) 0.0246(12) -0.0025(9) 0.0004(11) -0.0048(11)
I9 0.01359(9) 0.01692(9) 0.01696(10) 0.00073(7) 0.00368(7) 0.00127(7)
N10 0.0120(11) 0.0176(11) 0.0205(12) 0.0004(10) 0.0019(10) 0.0031(9)
C11 0.0205(15) 0.0179(13) 0.0174(14) 0.0020(11) 0.0059(12) -0.0003(12)
O12 0.0237(12) 0.0199(10) 0.0309(13) -0.0006(9) 0.0047(10) -0.0035(9)
C13 0.0196(15) 0.0248(15) 0.0314(18) -0.0006(13) 0.0060(14) 0.0084(13)
C14 0.0167(15) 0.0362(18) 0.0281(18) -0.0039(14) 0.0020(14) 0.0053(14)
C15 0.0152(14) 0.0281(16) 0.0175(14) 0.0001(12) 0.0026(12) 0.0021(12)
O16 0.0214(12) 0.0269(12) 0.0381(14) -0.0086(10) 0.0029(11) -0.0028(10)
N17 0.0121(11) 0.0153(11) 0.0154(12) -0.0002(9) 0.0035(10) 0.0006(9)
C18 0.019(2) 0.0113(17) 0.022(2) 0 0.0063(17) 0
C19 0.0146(13) 0.0177(13) 0.0151(13) -0.0020(11) 0.0058(11) -0.0004(11)
C20 0.0128(13) 0.0181(13) 0.0115(12) -0.0002(10) 0.0013(10) 0.0006(11)
N21 0.0142(11) 0.0160(11) 0.0107(11) -0.0016(9) 0.0022(9) 0.0000(9)
C22 0.020(2) 0.0122(17) 0.0149(19) 0 0.0027(17) 0

loop_
_atom_type_symbol
_atom_type_description
_atom_type_scat_dispersion_real
_atom_type_scat_dispersion_imag
_atom_type_scat_source
C C 0.0033 0.0016 'International Tables Vol C Tables 4.2.6.8 and 6.1.1.4'
H H 0 0 'International Tables Vol C Tables 4.2.6.8 and 6.1.1.4'
N N 0.0061 0.0033 'International Tables Vol C Tables 4.2.6.8 and 6.1.1.4'
O O 0.0106 0.006 'International Tables Vol C Tables 4.2.6.8 and 6.1.1.4'
I I -0.4742 1.8119 'International Tables Vol C Tables 4.2.6.8 and 6.1.1.4'

loop_
_geom_angle_atom_site_label_1
_geom_angle_atom_site_label_2
_geom_angle_atom_site_label_3
_geom_angle
_geom_angle_site_symmetry_1
_geom_angle_site_symmetry_3
C3 N2 C7 113.4(2) . .
C3 N2 I1 121.42(19) . .
C7 N2 I1 124.7(2) . .
O4 C3 N2 124.3(3) . .
O4 C3 C5 127.1(3) . .
N2 C3 C5 108.6(3) . .
C3 C5 C6 104.6(2) . .
C3 C5 H5A 110.8 . .
C6 C5 H5A 110.8 . .
C3 C5 H5B 110.8 . .
C6 C5 H5B 110.8 . .
H5A C5 H5B 108.9 . .
C7 C6 C5 105.7(2) . .
C7 C6 H6A 110.6 . .
C5 C6 H6A 110.6 . .
C7 C6 H6B 110.6 . .
C5 C6 H6B 110.6 . .
H6A C6 H6B 108.7 . .
O8 C7 N2 124.4(3) . .
O8 C7 C6 127.9(3) . .
N2 C7 C6 107.6(3) . .
C11 N10 C15 112.9(2) . .
C11 N10 I9 124.2(2) . .
C15 N10 I9 122.88(19) . .
O12 C11 N10 124.1(3) . .
O12 C11 C13 127.4(3) . .
N10 C11 C13 108.4(3) . .
C11 C13 C14 105.2(2) . .
C11 C13 H13A 110.7 . .
C14 C13 H13A 110.7 . .
C11 C13 H13B 110.7 . .
C14 C13 H13B 110.7 . .
H13A C13 H13B 108.8 . .
C15 C14 C13 104.9(3) . .
C15 C14 H14A 110.8 . .
C13 C14 H14A 110.8 . .
C15 C14 H14B 110.8 . .
C13 C14 H14B 110.8 . .
H14A C14 H14B 108.8 . .
O16 C15 N10 124.3(3) . .
O16 C15 C14 127.4(3) . .
N10 C15 C14 108.3(3) . .
C18 N17 C20 109.20(19) . .
C18 N17 C19 108.47(19) . .
C20 N17 C19 109.1(2) . .
N17 C18 N17 111.3(3) 2_656 .
N17 C18 H18A 109.4 2_656 .
N17 C18 H18A 109.4 . .
N17 C18 H18B 109.4 2_656 .
N17 C18 H18B 109.4 . .
H18A C18 H18B 108 . .
N17 C19 N21 109.6(2) . .
N17 C19 H19A 109.8 . .
N21 C19 H19A 109.8 . .
N17 C19 H19B 109.8 . .
N21 C19 H19B 109.8 . .
H19A C19 H19B 108.2 . .
N17 C20 N21 110.7(2) . 2_656
N17 C20 H20A 109.5 . .
N21 C20 H20A 109.5 2_656 .
N17 C20 H20B 109.5 . .
N21 C20 H20B 109.5 2_656 .
H20A C20 H20B 108.1 . .
C20 N21 C22 108.10(18) 2_656 .
C20 N21 C19 109.3(2) 2_656 .
C22 N21 C19 109.77(19) . .
N21 C22 N21 110.6(3) 2_656 .
N21 C22 H22A 109.5 2_656 .
N21 C22 H22A 109.5 . .
N21 C22 H22B 109.5 2_656 .
N21 C22 H22B 109.5 . .
H22A C22 H22B 108.1 . .
C25 C24 C29 120 . .
C25 C24 C23 119.7(5) . .
C29 C24 C23 120.3(5) . .
C26 C25 C24 120 . .
C26 C25 H25 120 . .
C24 C25 H25 120 . .
C25 C26 C27 120 . .
C25 C26 H26 120 . .
C27 C26 H26 120 . .
C28 C27 C26 120 . .
C28 C27 H27 120 . .
C26 C27 H27 120 . .
C27 C28 C29 120 . .
C27 C28 H28 120 . .
C29 C28 H28 120 . .
C28 C29 C24 120 . .
C28 C29 H29 120 . .
C24 C29 H29 120 . .

loop_
_geom_bond_atom_site_label_1
_geom_bond_atom_site_label_2
_geom_bond_distance
_geom_bond_site_symmetry_2
I1 N2 2.094(2) .
N2 C3 1.377(4) .
N2 C7 1.392(4) .
C3 O4 1.211(4) .
C3 C5 1.513(4) .
C5 C6 1.525(4) .
C5 H5A 0.99 .
C5 H5B 0.99 .
C6 C7 1.510(4) .
C6 H6A 0.99 .
C6 H6B 0.99 .
C7 O8 1.204(4) .
I9 N10 2.099(2) .
N10 C11 1.382(4) .
N10 C15 1.394(4) .
C11 O12 1.211(4) .
C11 C13 1.510(4) .
C13 C14 1.526(5) .
C13 H13A 0.99 .
C13 H13B 0.99 .
C14 C15 1.510(4) .
C14 H14A 0.99 .
C14 H14B 0.99 .
C15 O16 1.209(4) .
N17 C18 1.476(3) .
N17 C20 1.477(3) .
N17 C19 1.486(3) .
C18 N17 1.476(3) 2_656
C18 H18A 0.99 .
C18 H18B 0.99 .
C19 N21 1.488(3) .
C19 H19A 0.99 .
C19 H19B 0.99 .
C20 N21 1.479(3) 2_656
C20 H20A 0.99 .
C20 H20B 0.99 .
N21 C20 1.479(3) 2_656
N21 C22 1.480(3) .
C22 N21 1.480(3) 2_656
C22 H22A 0.99 .
C22 H22B 0.99 .
C23 C24 1.460(11) .
C23 H23A 0.98 .
C23 H23B 0.98 .
C23 H23C 0.98 .
C24 C25 1.39 .
C24 C29 1.39 .
C25 C26 1.39 .
C25 H25 0.95 .
C26 C27 1.39 .
C26 H26 0.95 .
C27 C28 1.39 .
C27 H27 0.95 .
C28 C29 1.39 .
C28 H28 0.95 .
C29 H29 0.95 .

loop_
_geom_torsion_atom_site_label_1
_geom_torsion_atom_site_label_2
_geom_torsion_atom_site_label_3
_geom_torsion_atom_site_label_4
_geom_torsion
_geom_torsion_site_symmetry_1
_geom_torsion_site_symmetry_4
C7 N2 C3 O4 178.2(3) . .
I1 N2 C3 O4 -9.3(5) . .
C7 N2 C3 C5 -2.2(4) . .
I1 N2 C3 C5 170.34(19) . .
O4 C3 C5 C6 -179.5(3) . .
N2 C3 C5 C6 0.9(3) . .
C3 C5 C6 C7 0.5(3) . .
C3 N2 C7 O8 -178.0(3) . .
I1 N2 C7 O8 9.7(4) . .
C3 N2 C7 C6 2.5(3) . .
I1 N2 C7 C6 -169.72(19) . .
C5 C6 C7 O8 178.8(3) . .
C5 C6 C7 N2 -1.8(3) . .
C15 N10 C11 O12 -177.3(3) . .
I9 N10 C11 O12 1.0(4) . .
C15 N10 C11 C13 3.2(3) . .
I9 N10 C11 C13 -178.48(19) . .
O12 C11 C13 C14 176.1(3) . .
N10 C11 C13 C14 -4.4(3) . .
C11 C13 C14 C15 4.0(3) . .
C11 N10 C15 O16 -179.8(3) . .
I9 N10 C15 O16 1.8(4) . .
C11 N10 C15 C14 -0.5(3) . .
I9 N10 C15 C14 -178.90(19) . .
C13 C14 C15 O16 177.0(3) . .
C13 C14 C15 N10 -2.3(3) . .
C20 N17 C18 N17 -58.75(16) . 2_656
C19 N17 C18 N17 60.09(16) . 2_656
C18 N17 C19 N21 -60.2(3) . .
C20 N17 C19 N21 58.7(3) . .
C18 N17 C20 N21 57.8(3) . 2_656
C19 N17 C20 N21 -60.7(3) . 2_656
N17 C19 N21 C20 60.0(3) . 2_656
N17 C19 N21 C22 -58.4(3) . .
C20 N21 C22 N21 -59.68(16) 2_656 2_656
C19 N21 C22 N21 59.48(16) . 2_656
C29 C24 C25 C26 0 . .
C23 C24 C25 C26 178.7(7) . .
C24 C25 C26 C27 0 . .
C25 C26 C27 C28 0 . .
C26 C27 C28 C29 0 . .
C27 C28 C29 C24 0 . .
C25 C24 C29 C28 0 . .
C23 C24 C29 C28 -178.7(7) . .
